data_7238017
loop_
_publ_author_name
'Ilmi, Rashid'
'Khan, Muhammad S.'
'Sun, Weidong'
'Zhou, Liang'
'Wong, Wai-Yeung'
'Raithby, Paul R.'

_publ_section_title
;
 A single component white electroluminescent device fabricated from a
 metallo-organic terbium complex
;
_journal_issue 44
_journal_name_full 'Journal of Materials Chemistry C'
_journal_page_first 13966
_journal_paper_doi 10.1039/C9TC04653D
_journal_volume 7
_journal_year 2019
_chemical_formula_moiety 'C51 H40 Eu F9 O9 P2'
_chemical_formula_sum 'C51 H40 Eu F9 O9 P2'
_chemical_formula_weight 1181.73
_chemical_name_common Eu1
_space_group_crystal_system triclinic
_space_group_IT_number 2
_space_group_name_Hall '-P 1'
_space_group_name_H-M_alt 'P -1'
_atom_sites_solution_hydrogens geom
_atom_sites_solution_primary direct
_audit_creation_date 2018-11-25
_audit_creation_method
;
Olex2 1.2
(compiled 2017.08.10 svn.r3458 for OlexSys, GUI svn.r5381)
;
_audit_update_record
;
2019-07-23 deposited with the CCDC.	2019-10-23 downloaded from the CCDC.
;
_cell_angle_alpha 94.511(2)
_cell_angle_beta 110.592(2)
_cell_angle_gamma 110.126(2)
_cell_formula_units_Z 2
_cell_length_a 12.9046(3)
_cell_length_b 13.7184(3)
_cell_length_c 16.8199(4)
_cell_measurement_reflns_used 24972
_cell_measurement_temperature 150.00(10)
_cell_measurement_theta_max 29.1440
_cell_measurement_theta_min 3.0370
_cell_volume 2548.76(12)
_computing_cell_refinement 'CrysAlisPro 1.171.38.46 (Rigaku OD, 2015)'
_computing_data_collection 'CrysAlisPro 1.171.38.46 (Rigaku OD, 2015)'
_computing_data_reduction 'CrysAlisPro 1.171.38.46 (Rigaku OD, 2015)'
_computing_molecular_graphics 'Olex2 (Dolomanov et al., 2009)'
_computing_publication_material 'Olex2 (Dolomanov et al., 2009)'
_computing_structure_refinement 'ShelXL (Sheldrick, 2015)'
_computing_structure_solution 'SIR97 (Burla et al., 2007)'
_diffrn_ambient_environment N~2~
_diffrn_ambient_temperature 150.00(10)
_diffrn_detector 'CCD plate'
_diffrn_detector_area_resol_mean 10.3795
_diffrn_detector_type Atlas
_diffrn_measured_fraction_theta_full 0.995
_diffrn_measured_fraction_theta_max 0.983
_diffrn_measurement_details
;
List of Runs (angles in degrees, time in seconds):

  # Type    Start    End  Width  t~exp~   \w     \q     \k     \f   Frames
#--------------------------------------------------------------------------
  1  \w    -87.00  22.00   1.00   22.38    --  -10.53 -77.00 150.00  109
  2  \w    -16.00  85.00   1.00   22.38    --   11.70  57.00  60.00  101
  3  \w    -61.00  40.00   1.00   22.38    --   11.70 -57.00 -90.00  101
  4  \w    -85.00  14.00   1.00   22.38    --  -10.53 -37.00-120.00   99
  5  \w    -99.00 -34.00   1.00   22.38    --  -10.53-179.00 -60.00   65
  6  \w    -98.00 -32.00   1.00   22.38    --  -10.53 179.00 120.00   66
  7  \w     -4.00  53.00   1.00   22.38    --   11.70 -99.00 150.00   57
  8  \w    -61.00  40.00   1.00   22.38    --   11.70 -57.00  30.00  101
  9  \w     53.00  99.00   1.00   22.38    --   11.70-179.00-120.00   46
 10  \w     -4.00  21.00   1.00   22.38    --   11.70 -99.00-150.00   25
 11  \w     -4.00  53.00   1.00   22.38    --   11.70 -99.00 -30.00   57
;
_diffrn_measurement_device 'four-circle diffractometer'
_diffrn_measurement_device_type 'Gemini A-Ultra'
_diffrn_measurement_method '\w scans'
_diffrn_orient_matrix_type 'CrysAlisPro convention (1999,Acta A55,543-557)'
_diffrn_orient_matrix_UB_11 -0.0200655000
_diffrn_orient_matrix_UB_12 0.0399954000
_diffrn_orient_matrix_UB_13 -0.0146713000
_diffrn_orient_matrix_UB_21 -0.0607147000
_diffrn_orient_matrix_UB_22 -0.0376311000
_diffrn_orient_matrix_UB_23 -0.0168828000
_diffrn_orient_matrix_UB_31 -0.0029923000
_diffrn_orient_matrix_UB_32 0.0134763000
_diffrn_orient_matrix_UB_33 0.0404909000
_diffrn_radiation_monochromator graphite
_diffrn_radiation_probe x-ray
_diffrn_radiation_type MoK\a
_diffrn_radiation_wavelength 0.71073
_diffrn_reflns_av_R_equivalents 0.0514
_diffrn_reflns_av_unetI/netI 0.0403
_diffrn_reflns_Laue_measured_fraction_full 0.995
_diffrn_reflns_Laue_measured_fraction_max 0.983
_diffrn_reflns_limit_h_max 16
_diffrn_reflns_limit_h_min -16
_diffrn_reflns_limit_k_max 17
_diffrn_reflns_limit_k_min -17
_diffrn_reflns_limit_l_max 21
_diffrn_reflns_limit_l_min -21
_diffrn_reflns_number 55605
_diffrn_reflns_point_group_measured_fraction_full 0.995
_diffrn_reflns_point_group_measured_fraction_max 0.983
_diffrn_reflns_theta_full 25.242
_diffrn_reflns_theta_max 27.484
_diffrn_reflns_theta_min 4.190
_diffrn_source 'fine-focus sealed X-ray tube'
_diffrn_source_type 'Enhance (Mo) X-ray Source'
_exptl_absorpt_coefficient_mu 1.380
_exptl_absorpt_correction_T_max 1.00000
_exptl_absorpt_correction_T_min 0.94970
_exptl_absorpt_correction_type multi-scan
_exptl_absorpt_process_details
;
CrysAlisPro 1.171.38.46 (Rigaku Oxford Diffraction, 2015)
Empirical absorption correction using spherical harmonics,
 implemented in SCALE3 ABSPACK scaling algorithm.
;
_exptl_crystal_colour colourless
_exptl_crystal_colour_primary colourless
_exptl_crystal_density_diffrn 1.540
_exptl_crystal_description block
_exptl_crystal_F_000 1184
_exptl_crystal_preparation Luminescent
_exptl_crystal_recrystallization_method 'recrystallised from ethanol'
_exptl_crystal_size_max 0.4
_exptl_crystal_size_mid 0.3
_exptl_crystal_size_min 0.3
_exptl_transmission_factor_max 1.000
_exptl_transmission_factor_min 0.9497
_refine_diff_density_max 1.270
_refine_diff_density_min -0.708
_refine_diff_density_rms 0.083
_refine_ls_extinction_method none
_refine_ls_goodness_of_fit_ref 1.073
_refine_ls_hydrogen_treatment constr
_refine_ls_matrix_type full
_refine_ls_number_parameters 680
_refine_ls_number_reflns 11495
_refine_ls_number_restraints 36
_refine_ls_restrained_S_all 1.073
_refine_ls_R_factor_all 0.0408
_refine_ls_R_factor_gt 0.0314
_refine_ls_shift/su_max 0.001
_refine_ls_shift/su_mean 0.000
_refine_ls_structure_factor_coef Fsqd
_refine_ls_weighting_details 'w=1/[\s^2^(Fo^2^)+(0.0198P)^2^+3.0929P] where P=(Fo^2^+2Fc^2^)/3'
_refine_ls_weighting_scheme calc
_refine_ls_wR_factor_gt 0.0668
_refine_ls_wR_factor_ref 0.0715
_reflns_Friedel_coverage 0.000
_reflns_number_gt 10086
_reflns_number_total 11495
_reflns_threshold_expression 'I > 2\s(I)'
_cod_data_source_file c9tc04653d2.cif
_cod_data_source_block p18prr321
_cod_original_cell_volume 2548.76(11)
_cod_database_code 7238017
_shelxl_version_number 2013-4
_shelx_space_group_comment
;
The symmetry employed for this shelxl refinement is uniquely defined
by the following loop, which should always be used as a source of
symmetry information in preference to the above space-group names.
They are only intended as comments.
;
_shelx_estimated_absorpt_t_max 0.682
_shelx_estimated_absorpt_t_min 0.608

loop_
_space_group_symop_operation_xyz
'x, y, z'
'-x, -y, -z'

loop_
_atom_site_label
_atom_site_type_symbol
_atom_site_fract_x
_atom_site_fract_y
_atom_site_fract_z
_atom_site_U_iso_or_equiv
_atom_site_adp_type
_atom_site_occupancy
_atom_site_site_symmetry_order
_atom_site_calc_flag
_atom_site_refinement_flags_posn
_atom_site_refinement_flags_adp
_atom_site_refinement_flags_occupancy
_atom_site_disorder_assembly
_atom_site_disorder_group
Eu1 Eu 0.09503(2) 0.22200(2) 0.22154(2) 0.02036(5) Uani 1 1 d . . . . .
P1 P 0.19108(6) 0.52001(5) 0.23728(4) 0.02245(14) Uani 1 1 d . . . . .
P2 P -0.19402(6) 0.26111(6) 0.20128(4) 0.02398(15) Uani 1 1 d . . . . .
F1 F 0.3374(12) 0.1514(6) 0.0207(14) 0.116(6) Uani 0.503(15) 1 d . U P A 1
F2 F 0.4226(5) 0.2850(13) 0.1236(5) 0.087(4) Uani 0.503(15) 1 d . U P A 1
F3 F 0.3311(9) 0.2969(13) -0.0004(10) 0.110(5) Uani 0.503(15) 1 d . U P A 1
F1A F 0.3868(10) 0.1929(16) 0.1093(8) 0.109(4) Uani 0.497(15) 1 d . U P A 2
F2A F 0.3745(15) 0.3260(7) 0.0642(15) 0.138(7) Uani 0.497(15) 1 d . U P A 2
F3A F 0.3031(8) 0.1806(14) -0.0213(6) 0.109(5) Uani 0.497(15) 1 d . U P A 2
F4 F 0.2535(2) -0.0448(2) 0.42007(17) 0.0853(9) Uani 1 1 d . . . . .
F5 F 0.2836(2) -0.0718(2) 0.30418(17) 0.0740(7) Uani 1 1 d . . . . .
F6 F 0.3723(2) 0.08140(19) 0.38844(15) 0.0614(6) Uani 1 1 d . . . . .
F7 F 0.1993(2) 0.1875(3) 0.57442(16) 0.1113(13) Uani 1 1 d . . . . .
F8 F 0.0631(3) 0.2447(2) 0.51767(16) 0.0785(8) Uani 1 1 d . . . . .
F9 F 0.0370(2) 0.08991(19) 0.46515(15) 0.0703(7) Uani 1 1 d . . . . .
O1 O 0.14474(16) 0.40163(14) 0.21102(11) 0.0237(4) Uani 1 1 d . . . . .
O2 O -0.07465(17) 0.25747(15) 0.21669(12) 0.0262(4) Uani 1 1 d . . . . .
O3 O -0.06864(17) 0.45647(15) 0.16012(12) 0.0275(4) Uani 1 1 d . . . . .
O4 O -0.02801(17) 0.14869(15) 0.06850(12) 0.0271(4) Uani 1 1 d . . . . .
O5 O 0.22009(18) 0.24242(16) 0.14285(13) 0.0313(4) Uani 1 1 d . . . . .
O6 O -0.05665(18) 0.04870(15) 0.20483(12) 0.0307(4) Uani 1 1 d . . . . .
O7 O 0.19086(18) 0.10285(15) 0.26708(12) 0.0289(4) Uani 1 1 d . . . . .
O8 O 0.29815(18) 0.32587(16) 0.33186(13) 0.0323(5) Uani 1 1 d . . . . .
O9 O 0.09509(17) 0.22176(15) 0.36262(11) 0.0278(4) Uani 1 1 d . . . . .
C1 C -0.0161(3) 0.1220(2) 0.00029(17) 0.0291(6) Uani 1 1 d . . . . .
C2 C 0.0976(3) 0.1454(3) -0.00325(19) 0.0365(7) Uani 1 1 d . . . . .
H2 H 0.1003 0.1195 -0.0563 0.044 Uiso 1 1 calc R . . . .
C3 C 0.2039(3) 0.2040(2) 0.06691(19) 0.0316(6) Uani 1 1 d . . . . .
C4 C -0.1272(3) 0.0670(3) -0.08285(19) 0.0396(8) Uani 1 1 d . . . . .
H4A H -0.1973 0.0345 -0.0690 0.059 Uiso 1 1 calc GR . . . .
H4B H -0.1170 0.0116 -0.1160 0.059 Uiso 1 1 calc GR . . . .
H4C H -0.1395 0.1192 -0.1177 0.059 Uiso 1 1 calc GR . . . .
C5 C 0.3203(4) 0.2306(4) 0.0525(3) 0.0515(9) Uani 1 1 d . . . . .
C6 C -0.0564(3) -0.0261(2) 0.24303(19) 0.0342(7) Uani 1 1 d . . . . .
C7 C 0.0492(3) -0.0388(2) 0.2948(2) 0.0373(7) Uani 1 1 d . . . . .
H7 H 0.0420 -0.0937 0.3262 0.045 Uiso 1 1 calc R . . . .
C8 C 0.1622(3) 0.0253(2) 0.30164(18) 0.0317(7) Uani 1 1 d . . . . .
C9 C -0.1764(3) -0.1069(3) 0.2335(2) 0.0502(9) Uani 1 1 d . . . . .
H9A H -0.2408 -0.0855 0.1998 0.075 Uiso 1 1 calc GR . . . .
H9B H -0.1767 -0.1107 0.2913 0.075 Uiso 1 1 calc GR . . . .
H9C H -0.1898 -0.1769 0.2031 0.075 Uiso 1 1 calc GR . . . .
C10 C 0.2677(3) -0.0022(3) 0.3541(2) 0.0435(8) Uani 1 1 d . . . . .
C11 C 0.3547(3) 0.3220(3) 0.4077(2) 0.0378(7) Uani 1 1 d . . . . .
C12 C 0.2979(3) 0.2757(3) 0.4625(2) 0.0413(8) Uani 1 1 d . . . . .
H12 H 0.3472 0.2756 0.5198 0.050 Uiso 1 1 calc R . . . .
C13 C 0.1762(3) 0.2316(2) 0.43599(18) 0.0325(7) Uani 1 1 d . . . . .
C14 C 0.4911(3) 0.3692(4) 0.4428(3) 0.0624(11) Uani 1 1 d . . . . .
H14A H 0.5179 0.3192 0.4194 0.094 Uiso 1 1 calc GR . . . .
H14B H 0.5250 0.3824 0.5066 0.094 Uiso 1 1 calc GR . . . .
H14C H 0.5189 0.4365 0.4251 0.094 Uiso 1 1 calc GR . . . .
C15 C 0.1226(3) 0.1880(3) 0.4995(2) 0.0472(9) Uani 1 1 d . . . . .
C16 C 0.3455(3) 0.5802(2) 0.25170(19) 0.0301(6) Uani 1 1 d . . . . .
C17 C 0.3900(3) 0.5162(3) 0.2185(2) 0.0393(7) Uani 1 1 d . . . . .
H17 H 0.3419 0.4422 0.1952 0.047 Uiso 1 1 calc R . . . .
C18 C 0.5050(3) 0.5599(3) 0.2191(3) 0.0537(10) Uani 1 1 d . . . . .
H18 H 0.5357 0.5160 0.1962 0.064 Uiso 1 1 calc R . . . .
C19 C 0.5740(3) 0.6675(3) 0.2534(3) 0.0551(10) Uani 1 1 d . . . . .
H19 H 0.6521 0.6976 0.2532 0.066 Uiso 1 1 calc R . . . .
C20 C 0.5318(3) 0.7314(3) 0.2876(2) 0.0506(9) Uani 1 1 d . . . . .
H20 H 0.5806 0.8052 0.3115 0.061 Uiso 1 1 calc R . . . .
C21 C 0.4180(3) 0.6885(3) 0.2875(2) 0.0412(8) Uani 1 1 d . . . . .
H21 H 0.3888 0.7328 0.3117 0.049 Uiso 1 1 calc R . . . .
C22 C 0.1111(2) 0.5739(2) 0.15336(16) 0.0232(5) Uani 1 1 d . . . . .
C23 C 0.1671(3) 0.6446(2) 0.11112(18) 0.0278(6) Uani 1 1 d . . . . .
H23 H 0.2524 0.6725 0.1305 0.033 Uiso 1 1 calc R . . . .
C24 C 0.0987(3) 0.6741(2) 0.04099(18) 0.0313(6) Uani 1 1 d . . . . .
H24 H 0.1372 0.7217 0.0122 0.038 Uiso 1 1 calc R . . . .
C25 C -0.0254(3) 0.6344(2) 0.01298(18) 0.0326(7) Uani 1 1 d . . . . .
H25 H -0.0718 0.6551 -0.0350 0.039 Uiso 1 1 calc R . . . .
C26 C -0.0825(3) 0.5650(2) 0.05413(18) 0.0300(6) Uani 1 1 d . . . . .
H26 H -0.1677 0.5382 0.0352 0.036 Uiso 1 1 calc R . . . .
C27 C -0.0134(3) 0.5352(2) 0.12353(17) 0.0249(6) Uani 1 1 d . . . . .
C28 C 0.1758(3) 0.5644(2) 0.33452(17) 0.0277(6) Uani 1 1 d . . . . .
C29 C 0.1894(3) 0.6686(2) 0.3597(2) 0.0383(7) Uani 1 1 d . . . . .
H29 H 0.2086 0.7186 0.3257 0.046 Uiso 1 1 calc R . . . .
C30 C 0.1750(4) 0.6998(3) 0.4341(2) 0.0484(9) Uani 1 1 d . . . . .
H30 H 0.1859 0.7714 0.4517 0.058 Uiso 1 1 calc R . . . .
C31 C 0.1451(4) 0.6270(3) 0.4826(2) 0.0493(9) Uani 1 1 d . . . . .
H31 H 0.1350 0.6484 0.5335 0.059 Uiso 1 1 calc R . . . .
C32 C 0.1297(3) 0.5232(3) 0.4574(2) 0.0453(8) Uani 1 1 d . . . . .
H32 H 0.1075 0.4729 0.4905 0.054 Uiso 1 1 calc R . . . .
C33 C 0.1464(3) 0.4917(2) 0.38395(19) 0.0342(7) Uani 1 1 d . . . . .
H33 H 0.1378 0.4205 0.3676 0.041 Uiso 1 1 calc R . . . .
C34 C -0.1221(3) 0.4793(2) 0.21231(17) 0.0275(6) Uani 1 1 d . . . . .
C35 C -0.1126(3) 0.5811(3) 0.23969(19) 0.0355(7) Uani 1 1 d . . . . .
H35 H -0.0692 0.6396 0.2213 0.043 Uiso 1 1 calc R . . . .
C36 C -0.1672(3) 0.5960(3) 0.2942(2) 0.0446(8) Uani 1 1 d . . . . .
H36 H -0.1611 0.6655 0.3133 0.053 Uiso 1 1 calc R . . . .
C37 C -0.2301(3) 0.5126(3) 0.3212(2) 0.0468(9) Uani 1 1 d . . . . .
H37 H -0.2673 0.5245 0.3586 0.056 Uiso 1 1 calc R . . . .
C38 C -0.2394(3) 0.4106(3) 0.29392(19) 0.0373(7) Uani 1 1 d . . . . .
H38 H -0.2829 0.3530 0.3129 0.045 Uiso 1 1 calc R . . . .
C39 C -0.1852(3) 0.3920(2) 0.23864(17) 0.0272(6) Uani 1 1 d . . . . .
C40 C -0.2962(2) 0.2167(2) 0.08798(17) 0.0279(6) Uani 1 1 d . . . . .
C41 C -0.3585(3) 0.2746(3) 0.0447(2) 0.0373(7) Uani 1 1 d . . . . .
H41 H -0.3480 0.3412 0.0748 0.045 Uiso 1 1 calc R . . . .
C42 C -0.4367(3) 0.2345(3) -0.0432(2) 0.0470(9) Uani 1 1 d . . . . .
H42 H -0.4784 0.2743 -0.0735 0.056 Uiso 1 1 calc R . . . .
C43 C -0.4530(3) 0.1376(3) -0.0855(2) 0.0469(9) Uani 1 1 d . . . . .
H43 H -0.5073 0.1101 -0.1451 0.056 Uiso 1 1 calc R . . . .
C44 C -0.3925(3) 0.0796(3) -0.0434(2) 0.0468(9) Uani 1 1 d . . . . .
H44 H -0.4049 0.0124 -0.0737 0.056 Uiso 1 1 calc R . . . .
C45 C -0.3130(3) 0.1192(3) 0.0435(2) 0.0382(7) Uani 1 1 d . . . . .
H45 H -0.2700 0.0795 0.0726 0.046 Uiso 1 1 calc R . . . .
C46 C -0.2689(3) 0.1752(2) 0.25746(18) 0.0295(6) Uani 1 1 d . . . . .
C47 C -0.3917(3) 0.1454(3) 0.2358(2) 0.0449(8) Uani 1 1 d . . . . .
H47 H -0.4382 0.1674 0.1889 0.054 Uiso 1 1 calc R . . . .
C48 C -0.4461(3) 0.0839(3) 0.2826(2) 0.0548(10) Uani 1 1 d . . . . .
H48 H -0.5296 0.0647 0.2687 0.066 Uiso 1 1 calc R . . . .
C49 C -0.3789(4) 0.0507(3) 0.3492(2) 0.0522(10) Uani 1 1 d . . . . .
H49 H -0.4165 0.0077 0.3809 0.063 Uiso 1 1 calc R . . . .
C50 C -0.2581(4) 0.0788(3) 0.3705(2) 0.0460(9) Uani 1 1 d . . . . .
H50 H -0.2127 0.0555 0.4170 0.055 Uiso 1 1 calc R . . . .
C51 C -0.2015(3) 0.1415(2) 0.32450(19) 0.0346(7) Uani 1 1 d . . . . .
H51 H -0.1179 0.1607 0.3390 0.042 Uiso 1 1 calc R . . . .

loop_
_atom_site_aniso_label
_atom_site_aniso_U_11
_atom_site_aniso_U_22
_atom_site_aniso_U_33
_atom_site_aniso_U_23
_atom_site_aniso_U_13
_atom_site_aniso_U_12
Eu1 0.02416(7) 0.01777(7) 0.01776(7) 0.00600(5) 0.00828(5) 0.00654(5)
P1 0.0244(3) 0.0177(3) 0.0221(3) 0.0070(3) 0.0078(3) 0.0058(3)
P2 0.0231(3) 0.0270(4) 0.0220(3) 0.0081(3) 0.0107(3) 0.0081(3)
F1 0.094(8) 0.057(4) 0.238(17) -0.002(7) 0.122(10) 0.027(4)
F2 0.039(3) 0.145(11) 0.061(4) -0.005(5) 0.027(3) 0.016(4)
F3 0.091(6) 0.163(12) 0.154(9) 0.126(9) 0.096(7) 0.071(7)
F1A 0.061(5) 0.188(13) 0.120(8) 0.060(8) 0.045(5) 0.081(7)
F2A 0.141(11) 0.067(5) 0.235(16) -0.001(8) 0.165(13) -0.010(6)
F3A 0.069(4) 0.206(15) 0.060(4) -0.022(5) 0.039(3) 0.060(6)
F4 0.0807(18) 0.130(2) 0.0867(18) 0.0870(18) 0.0482(15) 0.0618(18)
F5 0.0838(18) 0.0672(16) 0.0892(18) 0.0141(14) 0.0317(15) 0.0551(15)
F6 0.0513(13) 0.0593(15) 0.0712(15) 0.0248(12) 0.0136(11) 0.0286(12)
F7 0.0722(18) 0.206(4) 0.0480(14) 0.0741(19) 0.0183(13) 0.042(2)
F8 0.107(2) 0.0867(19) 0.0620(15) 0.0133(14) 0.0567(15) 0.0397(17)
F9 0.0985(19) 0.0545(15) 0.0579(14) 0.0225(12) 0.0460(14) 0.0135(14)
O1 0.0244(10) 0.0192(9) 0.0255(9) 0.0075(8) 0.0096(8) 0.0065(8)
O2 0.0274(10) 0.0249(10) 0.0267(10) 0.0099(8) 0.0116(8) 0.0093(8)
O3 0.0331(11) 0.0222(10) 0.0330(10) 0.0109(8) 0.0188(9) 0.0110(9)
O4 0.0334(11) 0.0251(10) 0.0215(9) 0.0053(8) 0.0113(8) 0.0100(9)
O5 0.0328(11) 0.0326(11) 0.0294(10) 0.0076(9) 0.0156(9) 0.0108(9)
O6 0.0341(11) 0.0229(10) 0.0269(10) 0.0065(8) 0.0101(9) 0.0041(9)
O7 0.0392(12) 0.0225(10) 0.0304(10) 0.0101(8) 0.0182(9) 0.0132(9)
O8 0.0302(11) 0.0280(11) 0.0296(11) 0.0107(9) 0.0059(9) 0.0067(9)
O9 0.0313(11) 0.0289(11) 0.0201(9) 0.0063(8) 0.0080(8) 0.0107(9)
C1 0.0454(18) 0.0225(14) 0.0228(13) 0.0072(11) 0.0132(13) 0.0176(13)
C2 0.0487(19) 0.0436(19) 0.0282(15) 0.0083(13) 0.0209(14) 0.0253(16)
C3 0.0422(17) 0.0338(16) 0.0357(16) 0.0169(13) 0.0240(14) 0.0243(15)
C4 0.050(2) 0.0371(18) 0.0232(15) 0.0010(13) 0.0064(14) 0.0181(16)
C5 0.050(2) 0.064(3) 0.050(2) 0.0084(19) 0.0296(19) 0.025(2)
C6 0.0462(18) 0.0219(15) 0.0294(15) 0.0038(12) 0.0201(14) 0.0033(14)
C7 0.054(2) 0.0283(16) 0.0370(17) 0.0180(13) 0.0241(15) 0.0163(15)
C8 0.0502(19) 0.0261(15) 0.0276(14) 0.0102(12) 0.0207(14) 0.0191(14)
C9 0.052(2) 0.037(2) 0.051(2) 0.0149(16) 0.0247(18) 0.0007(17)
C10 0.058(2) 0.041(2) 0.0453(19) 0.0238(16) 0.0254(17) 0.0279(18)
C11 0.0334(17) 0.0312(17) 0.0325(16) 0.0066(13) 0.0017(13) 0.0063(14)
C12 0.0403(18) 0.047(2) 0.0244(15) 0.0116(14) 0.0024(13) 0.0138(16)
C13 0.0463(18) 0.0302(16) 0.0197(13) 0.0071(12) 0.0108(13) 0.0160(14)
C14 0.0338(19) 0.074(3) 0.053(2) 0.018(2) 0.0008(17) 0.0084(19)
C15 0.055(2) 0.057(2) 0.0263(16) 0.0132(16) 0.0153(16) 0.0179(19)
C16 0.0247(14) 0.0278(15) 0.0311(15) 0.0114(12) 0.0070(12) 0.0063(12)
C17 0.0286(16) 0.0313(17) 0.053(2) 0.0113(15) 0.0166(15) 0.0054(14)
C18 0.0298(18) 0.051(2) 0.078(3) 0.014(2) 0.0239(18) 0.0113(17)
C19 0.0259(17) 0.052(2) 0.076(3) 0.024(2) 0.0171(18) 0.0047(17)
C20 0.0290(17) 0.0355(19) 0.062(2) 0.0169(17) 0.0023(16) -0.0007(15)
C21 0.0325(17) 0.0291(17) 0.0460(19) 0.0078(14) 0.0056(14) 0.0046(14)
C22 0.0321(15) 0.0189(13) 0.0187(12) 0.0048(10) 0.0096(11) 0.0108(12)
C23 0.0359(16) 0.0223(14) 0.0280(14) 0.0086(11) 0.0155(12) 0.0116(13)
C24 0.0487(19) 0.0253(15) 0.0283(14) 0.0116(12) 0.0209(14) 0.0177(14)
C25 0.0507(19) 0.0271(16) 0.0220(14) 0.0074(12) 0.0115(13) 0.0203(15)
C26 0.0334(16) 0.0251(15) 0.0284(14) 0.0046(12) 0.0079(12) 0.0131(13)
C27 0.0335(15) 0.0183(13) 0.0240(13) 0.0059(11) 0.0125(12) 0.0104(12)
C28 0.0310(15) 0.0241(15) 0.0215(13) 0.0057(11) 0.0064(11) 0.0080(12)
C29 0.054(2) 0.0269(16) 0.0303(16) 0.0066(13) 0.0147(15) 0.0134(15)
C30 0.076(3) 0.0331(19) 0.0315(17) 0.0000(14) 0.0176(17) 0.0218(18)
C31 0.075(3) 0.050(2) 0.0265(16) 0.0052(15) 0.0229(17) 0.027(2)
C32 0.065(2) 0.046(2) 0.0296(16) 0.0142(15) 0.0230(16) 0.0223(18)
C33 0.0455(18) 0.0271(16) 0.0273(15) 0.0078(12) 0.0130(13) 0.0128(14)
C34 0.0300(15) 0.0341(16) 0.0229(13) 0.0081(12) 0.0105(11) 0.0176(13)
C35 0.0428(18) 0.0318(17) 0.0319(16) 0.0071(13) 0.0119(14) 0.0183(15)
C36 0.063(2) 0.045(2) 0.0358(17) 0.0077(15) 0.0201(17) 0.0346(19)
C37 0.066(2) 0.063(2) 0.0360(18) 0.0157(17) 0.0300(17) 0.043(2)
C38 0.0429(18) 0.051(2) 0.0301(16) 0.0165(14) 0.0206(14) 0.0255(16)
C39 0.0290(15) 0.0336(16) 0.0214(13) 0.0078(11) 0.0095(11) 0.0157(13)
C40 0.0208(13) 0.0353(16) 0.0251(14) 0.0071(12) 0.0116(11) 0.0060(12)
C41 0.0319(16) 0.049(2) 0.0328(16) 0.0113(14) 0.0125(13) 0.0178(15)
C42 0.0360(18) 0.071(3) 0.0341(17) 0.0181(17) 0.0098(14) 0.0239(18)
C43 0.0299(17) 0.067(3) 0.0287(16) 0.0015(16) 0.0064(13) 0.0101(17)
C44 0.0371(18) 0.052(2) 0.0351(17) -0.0067(16) 0.0067(14) 0.0116(17)
C45 0.0325(17) 0.0404(19) 0.0336(16) 0.0039(14) 0.0091(13) 0.0107(15)
C46 0.0318(15) 0.0277(15) 0.0269(14) 0.0058(12) 0.0171(12) 0.0042(13)
C47 0.0337(17) 0.059(2) 0.0343(17) 0.0114(16) 0.0174(14) 0.0066(16)
C48 0.040(2) 0.067(3) 0.048(2) 0.0095(19) 0.0283(17) 0.0010(19)
C49 0.063(2) 0.042(2) 0.052(2) 0.0125(17) 0.042(2) 0.0013(18)
C50 0.067(2) 0.040(2) 0.0387(18) 0.0180(15) 0.0318(18) 0.0184(18)
C51 0.0429(18) 0.0320(17) 0.0342(16) 0.0120(13) 0.0226(14) 0.0126(14)

loop_
_atom_type_symbol
_atom_type_description
_atom_type_scat_dispersion_real
_atom_type_scat_dispersion_imag
_atom_type_scat_source
C C 0.0033 0.0016 'International Tables Vol C Tables 4.2.6.8 and 6.1.1.4'
H H 0.0000 0.0000 'International Tables Vol C Tables 4.2.6.8 and 6.1.1.4'
O O 0.0106 0.0060 'International Tables Vol C Tables 4.2.6.8 and 6.1.1.4'
F F 0.0171 0.0103 'International Tables Vol C Tables 4.2.6.8 and 6.1.1.4'
P P 0.1023 0.0942 'International Tables Vol C Tables 4.2.6.8 and 6.1.1.4'
Eu Eu -0.1578 3.6682 'International Tables Vol C Tables 4.2.6.8 and 6.1.1.4'

loop_
_geom_angle_atom_site_label_1
_geom_angle_atom_site_label_2
_geom_angle_atom_site_label_3
_geom_angle
O1 Eu1 O2 74.89(6)
O1 Eu1 O4 95.11(6)
O1 Eu1 O5 77.81(7)
O1 Eu1 O6 149.27(7)
O1 Eu1 O7 140.04(6)
O1 Eu1 O8 72.48(6)
O1 Eu1 O9 104.71(6)
O2 Eu1 O4 82.26(6)
O2 Eu1 O5 138.87(6)
O2 Eu1 O6 75.81(7)
O2 Eu1 O7 141.07(6)
O2 Eu1 O8 122.60(7)
O4 Eu1 O6 71.85(6)
O4 Eu1 O8 145.75(7)
O5 Eu1 O4 70.13(7)
O5 Eu1 O6 120.56(7)
O5 Eu1 O7 77.16(7)
O5 Eu1 O8 76.01(7)
O6 Eu1 O8 132.95(6)
O7 Eu1 O4 104.93(6)
O7 Eu1 O6 70.65(7)
O7 Eu1 O8 71.56(7)
O9 Eu1 O2 74.19(6)
O9 Eu1 O4 143.67(7)
O9 Eu1 O5 143.33(7)
O9 Eu1 O6 75.75(6)
O9 Eu1 O7 78.83(6)
O9 Eu1 O8 70.30(7)
O1 P1 C16 110.51(13)
O1 P1 C22 111.69(11)
O1 P1 C28 112.69(12)
C16 P1 C22 105.18(13)
C16 P1 C28 110.01(14)
C28 P1 C22 106.42(13)
O2 P2 C39 113.84(12)
O2 P2 C40 112.76(12)
O2 P2 C46 111.25(13)
C40 P2 C39 106.72(13)
C40 P2 C46 105.88(13)
C46 P2 C39 105.81(13)
P1 O1 Eu1 160.38(11)
P2 O2 Eu1 169.51(12)
C34 O3 C27 119.6(2)
C1 O4 Eu1 138.71(19)
C3 O5 Eu1 134.95(19)
C6 O6 Eu1 133.88(19)
C8 O7 Eu1 130.58(19)
C11 O8 Eu1 134.09(19)
C13 O9 Eu1 132.49(19)
O4 C1 C2 123.1(3)
O4 C1 C4 118.8(3)
C2 C1 C4 118.1(3)
C1 C2 H2 118.8
C3 C2 C1 122.4(3)
C3 C2 H2 118.8
O5 C3 C2 128.7(3)
O5 C3 C5 114.1(3)
C2 C3 C5 117.1(3)
C1 C4 H4A 109.5
C1 C4 H4B 109.5
C1 C4 H4C 109.5
H4A C4 H4B 109.5
H4A C4 H4C 109.5
H4B C4 H4C 109.5
F1 C5 F2 104.5(7)
F1 C5 F3 104.9(7)
F1 C5 C3 116.9(5)
F2 C5 C3 115.2(4)
F3 C5 F2 100.6(7)
F3 C5 C3 113.0(5)
F1A C5 C3 106.1(5)
F2A C5 F1A 109.6(9)
F2A C5 F3A 111.7(8)
F2A C5 C3 111.8(5)
F3A C5 F1A 104.1(7)
F3A C5 C3 112.9(5)
O6 C6 C7 124.1(3)
O6 C6 C9 117.6(3)
C7 C6 C9 118.2(3)
C6 C7 H7 118.7
C8 C7 C6 122.6(3)
C8 C7 H7 118.7
O7 C8 C7 128.4(3)
O7 C8 C10 114.2(3)
C7 C8 C10 117.3(3)
C6 C9 H9A 109.5
C6 C9 H9B 109.5
C6 C9 H9C 109.5
H9A C9 H9B 109.5
H9A C9 H9C 109.5
H9B C9 H9C 109.5
F4 C10 F5 107.0(3)
F4 C10 C8 113.1(3)
F5 C10 C8 111.6(3)
F6 C10 F4 106.3(3)
F6 C10 F5 105.2(3)
F6 C10 C8 113.1(3)
O8 C11 C12 123.5(3)
O8 C11 C14 117.5(3)
C12 C11 C14 118.9(3)
C11 C12 H12 118.7
C13 C12 C11 122.6(3)
C13 C12 H12 118.7
O9 C13 C12 128.8(3)
O9 C13 C15 111.8(3)
C12 C13 C15 119.4(3)
C11 C14 H14A 109.5
C11 C14 H14B 109.5
C11 C14 H14C 109.5
H14A C14 H14B 109.5
H14A C14 H14C 109.5
H14B C14 H14C 109.5
F7 C15 F8 106.2(3)
F7 C15 F9 108.0(3)
F7 C15 C13 115.8(3)
F8 C15 C13 110.8(3)
F9 C15 F8 103.0(3)
F9 C15 C13 112.2(3)
C17 C16 P1 116.9(2)
C17 C16 C21 119.4(3)
C21 C16 P1 123.5(3)
C16 C17 H17 119.9
C16 C17 C18 120.2(3)
C18 C17 H17 119.9
C17 C18 H18 120.3
C19 C18 C17 119.3(4)
C19 C18 H18 120.3
C18 C19 H19 119.5
C20 C19 C18 121.0(3)
C20 C19 H19 119.5
C19 C20 H20 120.1
C19 C20 C21 119.9(3)
C21 C20 H20 120.1
C16 C21 H21 119.9
C20 C21 C16 120.2(3)
C20 C21 H21 119.9
C23 C22 P1 123.2(2)
C27 C22 P1 118.24(19)
C27 C22 C23 118.2(2)
C22 C23 H23 119.8
C24 C23 C22 120.3(3)
C24 C23 H23 119.8
C23 C24 H24 120.0
C25 C24 C23 120.1(3)
C25 C24 H24 120.0
C24 C25 H25 119.7
C26 C25 C24 120.6(3)
C26 C25 H25 119.7
C25 C26 H26 120.6
C25 C26 C27 118.8(3)
C27 C26 H26 120.6
C22 C27 O3 117.4(2)
C22 C27 C26 122.0(3)
C26 C27 O3 120.3(3)
C29 C28 P1 121.7(2)
C33 C28 P1 118.8(2)
C33 C28 C29 119.5(3)
C28 C29 H29 119.9
C30 C29 C28 120.3(3)
C30 C29 H29 119.9
C29 C30 H30 120.0
C31 C30 C29 119.9(3)
C31 C30 H30 120.0
C30 C31 H31 119.9
C30 C31 C32 120.2(3)
C32 C31 H31 119.9
C31 C32 H32 119.9
C31 C32 C33 120.3(3)
C33 C32 H32 119.9
C28 C33 C32 119.8(3)
C28 C33 H33 120.1
C32 C33 H33 120.1
O3 C34 C35 123.3(3)
O3 C34 C39 115.0(2)
C35 C34 C39 121.8(3)
C34 C35 H35 120.7
C36 C35 C34 118.6(3)
C36 C35 H35 120.7
C35 C36 H36 119.3
C37 C36 C35 121.4(3)
C37 C36 H36 119.3
C36 C37 H37 120.1
C36 C37 C38 119.9(3)
C38 C37 H37 120.1
C37 C38 H38 119.7
C37 C38 C39 120.6(3)
C39 C38 H38 119.7
C34 C39 P2 119.8(2)
C34 C39 C38 117.7(3)
C38 C39 P2 122.5(2)
C41 C40 P2 123.1(2)
C41 C40 C45 119.6(3)
C45 C40 P2 117.3(2)
C40 C41 H41 120.2
C40 C41 C42 119.7(3)
C42 C41 H41 120.2
C41 C42 H42 120.1
C43 C42 C41 119.7(3)
C43 C42 H42 120.1
C42 C43 H43 119.5
C44 C43 C42 121.1(3)
C44 C43 H43 119.5
C43 C44 H44 120.1
C43 C44 C45 119.9(3)
C45 C44 H44 120.1
C40 C45 H45 120.0
C44 C45 C40 120.0(3)
C44 C45 H45 120.0
C47 C46 P2 121.0(2)
C51 C46 P2 118.9(2)
C51 C46 C47 120.2(3)
C46 C47 H47 120.0
C48 C47 C46 120.0(3)
C48 C47 H47 120.0
C47 C48 H48 120.2
C49 C48 C47 119.6(3)
C49 C48 H48 120.2
C48 C49 H49 119.6
C50 C49 C48 120.8(3)
C50 C49 H49 119.6
C49 C50 H50 119.8
C49 C50 C51 120.4(3)
C51 C50 H50 119.8
C46 C51 C50 119.0(3)
C46 C51 H51 120.5
C50 C51 H51 120.5

loop_
_geom_bond_atom_site_label_1
_geom_bond_atom_site_label_2
_geom_bond_distance
Eu1 O1 2.3614(18)
Eu1 O2 2.3773(19)
Eu1 O4 2.4037(18)
Eu1 O5 2.3842(19)
Eu1 O6 2.4224(19)
Eu1 O7 2.3894(19)
Eu1 O8 2.437(2)
Eu1 O9 2.3729(18)
P1 O1 1.4910(19)
P1 C16 1.791(3)
P1 C22 1.808(3)
P1 C28 1.800(3)
P2 O2 1.489(2)
P2 C39 1.806(3)
P2 C40 1.799(3)
P2 C46 1.803(3)
F1 C5 1.293(8)
F2 C5 1.342(8)
F3 C5 1.329(8)
F1A C5 1.312(8)
F2A C5 1.215(9)
F3A C5 1.276(8)
F4 C10 1.333(4)
F5 C10 1.336(4)
F6 C10 1.324(4)
F7 C15 1.302(4)
F8 C15 1.351(5)
F9 C15 1.331(4)
O3 C27 1.392(3)
O3 C34 1.370(3)
O4 C1 1.254(3)
O5 C3 1.259(3)
O6 C6 1.253(3)
O7 C8 1.258(3)
O8 C11 1.243(3)
O9 C13 1.267(3)
C1 C2 1.413(4)
C1 C4 1.503(4)
C2 H2 0.9500
C2 C3 1.369(4)
C3 C5 1.530(5)
C4 H4A 0.9800
C4 H4B 0.9800
C4 H4C 0.9800
C6 C7 1.414(5)
C6 C9 1.506(4)
C7 H7 0.9500
C7 C8 1.377(4)
C8 C10 1.529(5)
C9 H9A 0.9800
C9 H9B 0.9800
C9 H9C 0.9800
C11 C12 1.429(5)
C11 C14 1.514(5)
C12 H12 0.9500
C12 C13 1.356(5)
C13 C15 1.522(4)
C14 H14A 0.9800
C14 H14B 0.9800
C14 H14C 0.9800
C16 C17 1.380(4)
C16 C21 1.397(4)
C17 H17 0.9500
C17 C18 1.392(4)
C18 H18 0.9500
C18 C19 1.381(5)
C19 H19 0.9500
C19 C20 1.367(6)
C20 H20 0.9500
C20 C21 1.380(5)
C21 H21 0.9500
C22 C23 1.398(4)
C22 C27 1.385(4)
C23 H23 0.9500
C23 C24 1.387(4)
C24 H24 0.9500
C24 C25 1.383(4)
C25 H25 0.9500
C25 C26 1.381(4)
C26 H26 0.9500
C26 C27 1.385(4)
C28 C29 1.390(4)
C28 C33 1.386(4)
C29 H29 0.9500
C29 C30 1.385(4)
C30 H30 0.9500
C30 C31 1.377(5)
C31 H31 0.9500
C31 C32 1.378(5)
C32 H32 0.9500
C32 C33 1.389(4)
C33 H33 0.9500
C34 C35 1.385(4)
C34 C39 1.400(4)
C35 H35 0.9500
C35 C36 1.379(4)
C36 H36 0.9500
C36 C37 1.371(5)
C37 H37 0.9500
C37 C38 1.387(5)
C38 H38 0.9500
C38 C39 1.400(4)
C40 C41 1.387(4)
C40 C45 1.388(4)
C41 H41 0.9500
C41 C42 1.396(4)
C42 H42 0.9500
C42 C43 1.368(5)
C43 H43 0.9500
C43 C44 1.368(5)
C44 H44 0.9500
C44 C45 1.386(4)
C45 H45 0.9500
C46 C47 1.391(4)
C46 C51 1.382(4)
C47 H47 0.9500
C47 C48 1.382(5)
C48 H48 0.9500
C48 C49 1.372(6)
C49 H49 0.9500
C49 C50 1.371(5)
C50 H50 0.9500
C50 C51 1.393(4)
C51 H51 0.9500

loop_
_geom_torsion_atom_site_label_1
_geom_torsion_atom_site_label_2
_geom_torsion_atom_site_label_3
_geom_torsion_atom_site_label_4
_geom_torsion
Eu1 O4 C1 C2 -9.4(4)
Eu1 O4 C1 C4 173.62(19)
Eu1 O5 C3 C2 11.0(5)
Eu1 O5 C3 C5 -171.0(2)
Eu1 O6 C6 C7 -18.2(4)
Eu1 O6 C6 C9 161.3(2)
Eu1 O7 C8 C7 26.8(4)
Eu1 O7 C8 C10 -156.2(2)
Eu1 O8 C11 C12 -23.9(5)
Eu1 O8 C11 C14 156.0(3)
Eu1 O9 C13 C12 21.2(5)
Eu1 O9 C13 C15 -159.9(2)
P1 C16 C17 C18 173.4(3)
P1 C16 C21 C20 -172.8(3)
P1 C22 C23 C24 173.1(2)
P1 C22 C27 O3 -0.4(3)
P1 C22 C27 C26 -174.1(2)
P1 C28 C29 C30 178.9(3)
P1 C28 C33 C32 -177.6(3)
P2 C40 C41 C42 -179.7(2)
P2 C40 C45 C44 178.6(3)
P2 C46 C47 C48 -176.8(3)
P2 C46 C51 C50 177.3(2)
O1 P1 C16 C17 14.5(3)
O1 P1 C16 C21 -171.1(2)
O1 P1 C22 C23 -118.1(2)
O1 P1 C22 C27 55.4(2)
O1 P1 C28 C29 -166.3(2)
O1 P1 C28 C33 12.0(3)
O2 P2 C39 C34 52.1(3)
O2 P2 C39 C38 -127.7(2)
O2 P2 C40 C41 -129.6(2)
O2 P2 C40 C45 51.2(3)
O2 P2 C46 C47 -163.9(3)
O2 P2 C46 C51 17.9(3)
O3 C34 C35 C36 -178.2(3)
O3 C34 C39 P2 -1.4(3)
O3 C34 C39 C38 178.4(2)
O4 C1 C2 C3 -3.3(5)
O5 C3 C5 F1 127.1(11)
O5 C3 C5 F2 3.9(10)
O5 C3 C5 F3 -111.0(10)
O5 C3 C5 F1A 58.7(10)
O5 C3 C5 F2A -60.9(14)
O5 C3 C5 F3A 172.1(9)
O6 C6 C7 C8 -6.2(5)
O7 C8 C10 F4 150.4(3)
O7 C8 C10 F5 -88.9(3)
O7 C8 C10 F6 29.5(4)
O8 C11 C12 C13 0.0(6)
O9 C13 C15 F7 175.0(3)
O9 C13 C15 F8 -64.1(4)
O9 C13 C15 F9 50.4(4)
C1 C2 C3 O5 2.3(5)
C1 C2 C3 C5 -175.6(3)
C2 C3 C5 F1 -54.6(12)
C2 C3 C5 F2 -177.9(9)
C2 C3 C5 F3 67.2(10)
C2 C3 C5 F1A -123.1(10)
C2 C3 C5 F2A 117.4(13)
C2 C3 C5 F3A -9.6(10)
C4 C1 C2 C3 173.7(3)
C6 C7 C8 O7 1.5(5)
C6 C7 C8 C10 -175.3(3)
C7 C8 C10 F4 -32.3(4)
C7 C8 C10 F5 88.4(4)
C7 C8 C10 F6 -153.2(3)
C9 C6 C7 C8 174.4(3)
C11 C12 C13 O9 1.4(6)
C11 C12 C13 C15 -177.5(3)
C12 C13 C15 F7 -6.0(5)
C12 C13 C15 F8 114.9(4)
C12 C13 C15 F9 -130.6(3)
C14 C11 C12 C13 -179.9(3)
C16 P1 O1 Eu1 91.5(3)
C16 P1 C22 C23 1.9(3)
C16 P1 C22 C27 175.3(2)
C16 P1 C28 C29 69.9(3)
C16 P1 C28 C33 -111.8(2)
C16 C17 C18 C19 0.2(6)
C17 C16 C21 C20 1.5(5)
C17 C18 C19 C20 0.8(6)
C18 C19 C20 C21 -0.6(6)
C19 C20 C21 C16 -0.6(5)
C21 C16 C17 C18 -1.3(5)
C22 P1 O1 Eu1 -151.8(3)
C22 P1 C16 C17 -106.2(2)
C22 P1 C16 C21 68.3(3)
C22 P1 C28 C29 -43.5(3)
C22 P1 C28 C33 134.7(2)
C22 C23 C24 C25 0.6(4)
C23 C22 C27 O3 173.3(2)
C23 C22 C27 C26 -0.3(4)
C23 C24 C25 C26 -0.2(4)
C24 C25 C26 C27 -0.5(4)
C25 C26 C27 O3 -172.7(2)
C25 C26 C27 C22 0.8(4)
C27 O3 C34 C35 -7.8(4)
C27 O3 C34 C39 174.0(2)
C27 C22 C23 C24 -0.3(4)
C28 P1 O1 Eu1 -32.0(4)
C28 P1 C16 C17 139.6(2)
C28 P1 C16 C21 -46.0(3)
C28 P1 C22 C23 118.6(2)
C28 P1 C22 C27 -68.0(2)
C28 C29 C30 C31 -1.2(6)
C29 C28 C33 C32 0.7(5)
C29 C30 C31 C32 0.2(6)
C30 C31 C32 C33 1.2(6)
C31 C32 C33 C28 -1.6(5)
C33 C28 C29 C30 0.7(5)
C34 O3 C27 C22 111.7(3)
C34 O3 C27 C26 -74.6(3)
C34 C35 C36 C37 0.0(5)
C35 C34 C39 P2 -179.7(2)
C35 C34 C39 C38 0.2(4)
C35 C36 C37 C38 0.2(5)
C36 C37 C38 C39 -0.1(5)
C37 C38 C39 P2 179.8(2)
C37 C38 C39 C34 0.0(4)
C39 P2 O2 Eu1 -161.0(6)
C39 P2 C40 C41 -3.9(3)
C39 P2 C40 C45 176.9(2)
C39 P2 C46 C47 72.0(3)
C39 P2 C46 C51 -106.2(3)
C39 C34 C35 C36 -0.1(4)
C40 P2 O2 Eu1 -39.2(7)
C40 P2 C39 C34 -72.9(2)
C40 P2 C39 C38 107.2(3)
C40 P2 C46 C47 -41.1(3)
C40 P2 C46 C51 140.7(2)
C40 C41 C42 C43 1.3(5)
C41 C40 C45 C44 -0.5(5)
C41 C42 C43 C44 -1.0(5)
C42 C43 C44 C45 -0.1(5)
C43 C44 C45 C40 0.9(5)
C45 C40 C41 C42 -0.5(4)
C46 P2 O2 Eu1 79.5(6)
C46 P2 C39 C34 174.6(2)
C46 P2 C39 C38 -5.3(3)
C46 P2 C40 C41 108.5(3)
C46 P2 C40 C45 -70.6(2)
C46 C47 C48 C49 -1.3(6)
C47 C46 C51 C50 -1.0(5)
C47 C48 C49 C50 0.7(6)
C48 C49 C50 C51 -0.3(6)
C49 C50 C51 C46 0.4(5)
C51 C46 C47 C48 1.4(5)
